data_1565046
loop_
_publ_author_name
'Kurogi, Takashi'
'Irifune, Keiichi'
'Takai, Kazuhiko'

_publ_section_title
;
 Chromium carbides and cyclopropenylidenes
;
_journal_name_full 'Chemical Science'
_journal_paper_doi 10.1039/D1SC04910K
_journal_year 2021
_chemical_formula_moiety 'C26 H25 Br4 Cr2 N5, C4 H8 O'
_chemical_formula_sum 'C30 H33 Br4 Cr2 N5 O'
_chemical_formula_weight 903.25
_chemical_properties_physical Air-sensitive,Moisture-sensitive
_space_group_crystal_system monoclinic
_space_group_IT_number 14
_space_group_name_Hall '-P 2yn'
_space_group_name_H-M_alt 'P 1 21/n 1'
_atom_sites_solution_hydrogens geom
_atom_sites_solution_primary direct
_atom_sites_solution_secondary difmap
_audit_creation_date 2020-01-29
_audit_creation_method
;
Olex2 1.2
(compiled 2018.05.29 svn.r3510 for OlexSys, GUI svn.r5506)
;
_audit_update_record
;
2021-06-30 deposited with the CCDC.	2021-10-08 downloaded from the CCDC.
;
_cell_angle_alpha 90
_cell_angle_beta 103.307(5)
_cell_angle_gamma 90
_cell_formula_units_Z 4
_cell_length_a 9.184(3)
_cell_length_b 22.258(6)
_cell_length_c 17.025(5)
_cell_measurement_reflns_used 9028
_cell_measurement_temperature 100(2)
_cell_measurement_theta_max 27.5
_cell_measurement_theta_min 2.5
_cell_volume 3386.8(17)
_computing_cell_refinement 'CrystalClear-SM Expert 2.0 r16 (Rigaku, 2014)'
_computing_data_collection 'CrystalClear-SM Expert 2.0 r16 (Rigaku, 2014)'
_computing_data_reduction 'CrystalClear-SM Expert 2.0 r16 (Rigaku, 2014)'
_computing_molecular_graphics 'Olex2 (Dolomanov et al., 2009)'
_computing_publication_material 'Olex2 (Dolomanov et al., 2009)'
_computing_structure_refinement 'ShelXL (Sheldrick, 2015)'
_computing_structure_solution 'SHELXS-97 (Sheldrick, 2008)'
_diffrn_ambient_temperature 100(2)
_diffrn_detector CCD
_diffrn_measured_fraction_theta_full 0.980
_diffrn_measured_fraction_theta_max 0.963
_diffrn_measurement_device
;
AFC11 (Right): Eulerian 3 circle
;
_diffrn_measurement_device_type
;
Rigaku Saturn724+ (4x4 bin mode)
;
_diffrn_measurement_method 'profile data from \w-scans'
_diffrn_measurement_specimen_support Fiber
_diffrn_radiation_monochromator Confocal
_diffrn_radiation_type MoK\a
_diffrn_radiation_wavelength 0.71075
_diffrn_reflns_av_R_equivalents 0.0943
_diffrn_reflns_av_unetI/netI 0.1590
_diffrn_reflns_Laue_measured_fraction_full 0.980
_diffrn_reflns_Laue_measured_fraction_max 0.963
_diffrn_reflns_limit_h_max 11
_diffrn_reflns_limit_h_min -11
_diffrn_reflns_limit_k_max 16
_diffrn_reflns_limit_k_min -28
_diffrn_reflns_limit_l_max 21
_diffrn_reflns_limit_l_min -21
_diffrn_reflns_number 18741
_diffrn_reflns_point_group_measured_fraction_full 0.980
_diffrn_reflns_point_group_measured_fraction_max 0.963
_diffrn_reflns_theta_full 25.242
_diffrn_reflns_theta_max 27.473
_diffrn_reflns_theta_min 2.456
_diffrn_source 'Rotating Anode'
_exptl_absorpt_coefficient_mu 5.392
_exptl_absorpt_correction_T_max 1.000
_exptl_absorpt_correction_T_min 0.580
_exptl_absorpt_correction_type multi-scan
_exptl_absorpt_process_details
;
Jacobson, R. (1998). REQAB. Private communication to the 
Rigaku Corporation, Tokyo, Japan.
;
_exptl_crystal_colour green
_exptl_crystal_density_diffrn 1.771
_exptl_crystal_description block
_exptl_crystal_F_000 1776
_exptl_crystal_recrystallization_method 'Re-crystallisation from solvent: THF'
_exptl_crystal_size_max 0.08
_exptl_crystal_size_mid 0.04
_exptl_crystal_size_min 0.01
_refine_diff_density_max 1.923
_refine_diff_density_min -1.149
_refine_diff_density_rms 0.237
_refine_ls_extinction_method none
_refine_ls_goodness_of_fit_ref 1.018
_refine_ls_hydrogen_treatment constr
_refine_ls_matrix_type full
_refine_ls_number_parameters 471
_refine_ls_number_reflns 7465
_refine_ls_number_restraints 207
_refine_ls_restrained_S_all 1.004
_refine_ls_R_factor_all 0.1324
_refine_ls_R_factor_gt 0.0991
_refine_ls_shift/su_max 0.000
_refine_ls_shift/su_mean 0.000
_refine_ls_structure_factor_coef Fsqd
_refine_ls_weighting_details 'w=1/[\s^2^(Fo^2^)+(0.1293P)^2^] where P=(Fo^2^+2Fc^2^)/3'
_refine_ls_weighting_scheme calc
_refine_ls_wR_factor_gt 0.2612
_refine_ls_wR_factor_ref 0.2798
_reflns_Friedel_coverage 0.000
_reflns_number_gt 3991
_reflns_number_total 7465
_reflns_threshold_expression 'I > 2\s(I)'
_cod_data_source_file d1sc04910k2.cif
_cod_data_source_block Cr2Br4Cpy5
_cod_database_code 1565046
_shelx_shelxl_version_number 2018/3
_shelx_space_group_comment
;
The symmetry employed for this shelxl refinement is uniquely defined
by the following loop, which should always be used as a source of
symmetry information in preference to the above space-group names.
They are only intended as comments.
;
_shelx_estimated_absorpt_t_max 0.948
_shelx_estimated_absorpt_t_min 0.672
_olex2_submission_special_instructions 'No special instructions were received'

loop_
_space_group_symop_operation_xyz
'x, y, z'
'-x+1/2, y+1/2, -z+1/2'
'-x, -y, -z'
'x-1/2, -y-1/2, z-1/2'

loop_
_atom_site_label
_atom_site_type_symbol
_atom_site_fract_x
_atom_site_fract_y
_atom_site_fract_z
_atom_site_U_iso_or_equiv
_atom_site_adp_type
_atom_site_occupancy
_atom_site_site_symmetry_order
_atom_site_calc_flag
_atom_site_refinement_flags_posn
_atom_site_refinement_flags_adp
_atom_site_refinement_flags_occupancy
_atom_site_disorder_assembly
_atom_site_disorder_group
Cr1 Cr 0.8076(2) 0.36081(8) 0.48061(12) 0.0292(4) Uani 1 1 d . . . . .
Cr2 Cr 0.7814(2) 0.20086(7) 0.42840(11) 0.0242(4) Uani 1 1 d . . . . .
Br1 Br 0.96621(16) 0.37378(6) 0.61803(8) 0.0410(4) Uani 1 1 d . . . . .
Br2 Br 0.66405(15) 0.41236(5) 0.35874(8) 0.0379(3) Uani 1 1 d . . . . .
Br3 Br 0.66928(13) 0.16886(5) 0.54284(7) 0.0290(3) Uani 1 1 d . . . . .
Br4 Br 0.89910(13) 0.22290(5) 0.31332(7) 0.0301(3) Uani 1 1 d . . . . .
C1 C 0.7949(13) 0.2887(4) 0.4623(7) 0.025(2) Uani 1 1 d . . . . .
N1 N 0.6252(11) 0.3698(4) 0.5335(6) 0.030(2) Uani 1 1 d . . . . .
N2 N 0.9993(11) 0.3781(4) 0.4379(7) 0.033(2) Uani 1 1 d D U . . .
N3 N 0.5648(11) 0.2142(4) 0.3532(6) 0.029(2) Uani 1 1 d . . . . .
N4 N 0.7699(10) 0.1056(4) 0.3911(5) 0.0244(19) Uani 1 1 d D . . . .
N5 N 0.9952(11) 0.1858(4) 0.5028(6) 0.026(2) Uani 1 1 d . . . . .
C2 C 0.5779(16) 0.4250(6) 0.5492(9) 0.046(4) Uani 1 1 d . . . . .
H2 H 0.621682 0.458576 0.529036 0.055 Uiso 1 1 calc R . . . .
C3 C 0.4735(19) 0.4359(7) 0.5912(10) 0.059(5) Uani 1 1 d . . . . .
H3 H 0.443676 0.475963 0.598750 0.070 Uiso 1 1 calc R . . . .
C4 C 0.4122(19) 0.3900(8) 0.6221(10) 0.056(4) Uani 1 1 d . . . . .
H4 H 0.338167 0.396604 0.652056 0.067 Uiso 1 1 calc R . . . .
C5 C 0.4581(17) 0.3339(7) 0.6099(10) 0.048(4) Uani 1 1 d . . . . .
H5 H 0.415576 0.300501 0.631161 0.058 Uiso 1 1 calc R . . . .
C6 C 0.5656(15) 0.3246(6) 0.5669(9) 0.042(3) Uani 1 1 d . . . . .
H6 H 0.598458 0.284791 0.560862 0.050 Uiso 1 1 calc R . . . .
C7A C 1.108(2) 0.3370(8) 0.4386(12) 0.041(4) Uani 0.82(6) 1 d D U P A 1
H7A H 1.096267 0.297751 0.458051 0.049 Uiso 0.82(6) 1 calc R . P A 1
C8A C 1.235(2) 0.3502(14) 0.4122(14) 0.047(4) Uani 0.82(6) 1 d D U P A 1
H8A H 1.304031 0.318981 0.409386 0.056 Uiso 0.82(6) 1 calc R . P A 1
C9A C 1.263(2) 0.4059(16) 0.3905(14) 0.052(4) Uani 0.82(6) 1 d D U P A 1
H9A H 1.351856 0.415175 0.373323 0.063 Uiso 0.82(6) 1 calc R . P A 1
C10A C 1.156(3) 0.4498(11) 0.3941(15) 0.052(4) Uani 0.82(6) 1 d D U P A 1
H10A H 1.172985 0.490043 0.379635 0.063 Uiso 0.82(6) 1 calc R . P A 1
C11A C 1.026(3) 0.4357(7) 0.4184(16) 0.050(4) Uani 0.82(6) 1 d D U P A 1
H11A H 0.955466 0.466276 0.421436 0.060 Uiso 0.82(6) 1 calc R . P A 1
C7B C 1.084(7) 0.3291(17) 0.433(4) 0.034(5) Uani 0.18(6) 1 d D U P A 2
H7B H 1.044896 0.291030 0.443302 0.040 Uiso 0.18(6) 1 calc R . P A 2
C8B C 1.223(7) 0.331(4) 0.415(5) 0.034(6) Uani 0.18(6) 1 d D U P A 2
H8B H 1.277486 0.294447 0.414391 0.041 Uiso 0.18(6) 1 calc R . P A 2
C9B C 1.279(6) 0.383(4) 0.399(5) 0.035(6) Uani 0.18(6) 1 d D U P A 2
H9B H 1.370488 0.384924 0.382003 0.042 Uiso 0.18(6) 1 calc R . P A 2
C10B C 1.199(9) 0.435(3) 0.407(6) 0.035(6) Uani 0.18(6) 1 d D U P A 2
H10B H 1.241935 0.473210 0.402112 0.042 Uiso 0.18(6) 1 calc R . P A 2
C11B C 1.057(8) 0.4317(14) 0.423(5) 0.034(5) Uani 0.18(6) 1 d D U P A 2
H11B H 1.000391 0.467383 0.424120 0.041 Uiso 0.18(6) 1 calc R . P A 2
C12 C 0.5404(13) 0.2638(6) 0.3076(7) 0.032(3) Uani 1 1 d . . . . .
H12 H 0.622271 0.289987 0.307924 0.038 Uiso 1 1 calc R . . . .
C13 C 0.3999(14) 0.2790(6) 0.2595(8) 0.037(3) Uani 1 1 d . . . . .
H13 H 0.384912 0.315082 0.229026 0.045 Uiso 1 1 calc R . . . .
C14 C 0.2831(16) 0.2387(6) 0.2583(8) 0.043(3) Uani 1 1 d . . . . .
H14 H 0.186324 0.246244 0.225381 0.051 Uiso 1 1 calc R . . . .
C15 C 0.3093(14) 0.1893(6) 0.3044(8) 0.040(3) Uani 1 1 d . . . . .
H15 H 0.229739 0.161977 0.304095 0.048 Uiso 1 1 calc R . . . .
C16 C 0.4499(14) 0.1772(5) 0.3525(7) 0.031(3) Uani 1 1 d . . . . .
H16 H 0.464657 0.142132 0.385246 0.037 Uiso 1 1 calc R . . . .
C17 C 0.7209(15) 0.0909(5) 0.3110(8) 0.035(3) Uani 1 1 d . . . . .
H17 H 0.690546 0.122338 0.273031 0.041 Uiso 1 1 calc R . . . .
C18 C 0.7138(17) 0.0328(6) 0.2833(9) 0.045(3) Uani 1 1 d . . . . .
H18 H 0.678173 0.024158 0.227517 0.054 Uiso 1 1 calc R . . . .
C19 C 0.7602(16) -0.0133(6) 0.3389(9) 0.046(4) Uani 1 1 d . . . . .
H19 H 0.759485 -0.053795 0.321331 0.056 Uiso 1 1 calc R . . . .
C20 C 0.8079(15) 0.0010(6) 0.4210(9) 0.042(3) Uani 1 1 d . . . . .
H20 H 0.835809 -0.029792 0.460208 0.050 Uiso 1 1 calc R . . . .
C21 C 0.8135(14) 0.0619(5) 0.4441(7) 0.032(3) Uani 1 1 d D . . . .
H21 H 0.849697 0.071916 0.499447 0.039 Uiso 1 1 calc R . . . .
C22 C 1.1044(13) 0.1559(5) 0.4782(7) 0.028(2) Uani 1 1 d . . . . .
H22 H 1.081925 0.137763 0.426279 0.034 Uiso 1 1 calc R . . . .
C23 C 1.2456(15) 0.1506(5) 0.5249(8) 0.034(3) Uani 1 1 d . . . . .
H23 H 1.318651 0.128713 0.505345 0.041 Uiso 1 1 calc R . . . .
C24 C 1.2830(15) 0.1763(6) 0.5988(8) 0.039(3) Uani 1 1 d . . . . .
H24 H 1.381454 0.172519 0.631463 0.047 Uiso 1 1 calc R . . . .
C25 C 1.1749(14) 0.2079(6) 0.6256(8) 0.037(3) Uani 1 1 d . . . . .
H25 H 1.197487 0.226739 0.677073 0.044 Uiso 1 1 calc R . . . .
C26 C 1.0337(14) 0.2117(5) 0.5763(7) 0.032(3) Uani 1 1 d . . . . .
H26 H 0.959568 0.233687 0.594986 0.038 Uiso 1 1 calc R . . . .
O1A O 0.270(2) 0.0507(9) 0.3884(13) 0.058(5) Uani 0.75(3) 1 d D U P B 1
C27A C 0.144(3) 0.0301(12) 0.3307(17) 0.064(5) Uani 0.75(3) 1 d D U P B 1
H27A H 0.121778 0.058114 0.284316 0.077 Uiso 0.75(3) 1 calc R . P B 1
H27B H 0.056064 0.028416 0.354796 0.077 Uiso 0.75(3) 1 calc R . P B 1
C28A C 0.176(2) -0.0301(9) 0.3030(16) 0.063(5) Uani 0.75(3) 1 d D U P B 1
H28A H 0.129296 -0.035929 0.245018 0.076 Uiso 0.75(3) 1 calc R . P B 1
H28B H 0.140922 -0.062053 0.334756 0.076 Uiso 0.75(3) 1 calc R . P B 1
C29A C 0.347(2) -0.0289(11) 0.3186(18) 0.060(5) Uani 0.75(3) 1 d D U P B 1
H29A H 0.380119 -0.010728 0.272672 0.072 Uiso 0.75(3) 1 calc R . P B 1
H29B H 0.389139 -0.069921 0.328217 0.072 Uiso 0.75(3) 1 calc R . P B 1
C30A C 0.393(2) 0.0101(13) 0.3948(18) 0.059(5) Uani 0.75(3) 1 d D U P B 1
H30A H 0.406497 -0.014680 0.444258 0.071 Uiso 0.75(3) 1 calc R . P B 1
H30B H 0.486733 0.032122 0.395479 0.071 Uiso 0.75(3) 1 calc R . P B 1
O1B O 0.235(6) 0.041(2) 0.389(3) 0.047(10) Uani 0.25(3) 1 d D U P B 2
C27B C 0.136(7) 0.039(3) 0.313(3) 0.050(10) Uani 0.25(3) 1 d D U P B 2
H27C H 0.110753 0.080661 0.293008 0.060 Uiso 0.25(3) 1 calc R . P B 2
H27D H 0.042924 0.018385 0.316129 0.060 Uiso 0.25(3) 1 calc R . P B 2
C28B C 0.209(6) 0.007(2) 0.257(3) 0.049(10) Uani 0.25(3) 1 d D U P B 2
H28C H 0.266783 0.034930 0.229836 0.059 Uiso 0.25(3) 1 calc R . P B 2
H28D H 0.135223 -0.014849 0.214954 0.059 Uiso 0.25(3) 1 calc R . P B 2
C29B C 0.312(7) -0.036(2) 0.314(4) 0.047(11) Uani 0.25(3) 1 d D U P B 2
H29C H 0.398110 -0.048426 0.292630 0.056 Uiso 0.25(3) 1 calc R . P B 2
H29D H 0.256805 -0.071962 0.325446 0.056 Uiso 0.25(3) 1 calc R . P B 2
C30B C 0.362(6) 0.003(3) 0.391(3) 0.045(11) Uani 0.25(3) 1 d D U P B 2
H30C H 0.384703 -0.022262 0.440112 0.054 Uiso 0.25(3) 1 calc R . P B 2
H30D H 0.452140 0.026927 0.388584 0.054 Uiso 0.25(3) 1 calc R . P B 2

loop_
_atom_site_aniso_label
_atom_site_aniso_U_11
_atom_site_aniso_U_22
_atom_site_aniso_U_33
_atom_site_aniso_U_23
_atom_site_aniso_U_13
_atom_site_aniso_U_12
Cr1 0.0295(11) 0.0265(8) 0.0329(10) 0.0012(8) 0.0101(8) 0.0010(7)
Cr2 0.0220(10) 0.0257(8) 0.0253(9) 0.0003(7) 0.0064(8) 0.0013(7)
Br1 0.0409(9) 0.0431(7) 0.0373(7) -0.0057(5) 0.0051(6) -0.0039(6)
Br2 0.0413(8) 0.0331(6) 0.0400(7) 0.0070(5) 0.0107(6) 0.0072(5)
Br3 0.0256(7) 0.0321(6) 0.0307(6) 0.0006(5) 0.0091(5) -0.0009(4)
Br4 0.0253(7) 0.0378(6) 0.0285(6) 0.0035(5) 0.0087(5) 0.0031(5)
C1 0.030(7) 0.020(5) 0.032(6) 0.011(4) 0.022(5) 0.008(4)
N1 0.028(6) 0.029(5) 0.035(6) 0.007(4) 0.012(5) 0.004(4)
N2 0.034(6) 0.030(5) 0.041(6) 0.003(4) 0.019(5) -0.004(4)
N3 0.031(6) 0.027(4) 0.031(5) -0.009(4) 0.013(5) 0.002(4)
N4 0.020(5) 0.024(4) 0.028(5) -0.006(4) 0.004(4) -0.001(4)
N5 0.032(6) 0.021(4) 0.024(5) -0.003(4) 0.006(4) 0.000(4)
C2 0.045(9) 0.042(7) 0.056(9) -0.007(7) 0.024(8) -0.004(6)
C3 0.079(13) 0.039(7) 0.065(11) 0.001(7) 0.031(10) 0.011(7)
C4 0.048(10) 0.069(10) 0.053(10) -0.010(8) 0.015(8) 0.008(8)
C5 0.044(10) 0.049(8) 0.058(9) 0.007(7) 0.025(8) 0.002(6)
C6 0.032(8) 0.042(7) 0.055(9) 0.010(6) 0.020(7) 0.006(6)
C7A 0.032(8) 0.047(8) 0.046(8) -0.017(7) 0.013(7) -0.008(6)
C8A 0.038(7) 0.054(8) 0.051(7) -0.007(7) 0.014(6) -0.014(6)
C9A 0.044(8) 0.056(9) 0.056(8) 0.002(7) 0.009(7) -0.011(6)
C10A 0.049(9) 0.048(7) 0.058(8) 0.006(7) 0.009(7) -0.010(6)
C11A 0.046(9) 0.046(8) 0.056(9) 0.009(7) 0.009(8) -0.011(7)
C7B 0.035(10) 0.028(8) 0.042(11) 0.003(9) 0.018(9) -0.005(8)
C8B 0.036(11) 0.028(11) 0.044(12) 0.006(11) 0.020(10) -0.005(9)
C9B 0.037(11) 0.028(12) 0.046(13) 0.006(11) 0.019(11) -0.003(9)
C10B 0.037(11) 0.029(11) 0.045(12) 0.007(11) 0.021(11) -0.003(9)
C11B 0.035(10) 0.030(8) 0.043(11) 0.006(9) 0.020(9) -0.003(8)
C12 0.021(7) 0.051(7) 0.026(6) 0.001(5) 0.008(5) 0.001(5)
C13 0.024(7) 0.046(7) 0.039(7) 0.001(6) 0.002(5) 0.006(5)
C14 0.036(8) 0.051(8) 0.037(7) -0.001(6) -0.001(6) 0.008(6)
C15 0.018(7) 0.059(8) 0.041(7) -0.004(6) 0.002(5) -0.008(6)
C16 0.027(7) 0.030(5) 0.036(7) 0.003(5) 0.006(5) 0.001(5)
C17 0.039(8) 0.029(6) 0.036(7) -0.002(5) 0.009(6) 0.002(5)
C18 0.054(10) 0.041(7) 0.039(8) -0.011(6) 0.010(7) -0.011(6)
C19 0.047(10) 0.032(6) 0.061(10) -0.014(6) 0.014(8) -0.003(6)
C20 0.041(9) 0.034(6) 0.046(8) 0.007(6) 0.003(6) 0.012(6)
C21 0.042(8) 0.023(5) 0.032(6) -0.002(5) 0.010(6) -0.003(5)
C22 0.028(7) 0.028(5) 0.030(6) 0.007(5) 0.010(5) -0.002(5)
C23 0.031(7) 0.032(6) 0.044(7) 0.004(5) 0.015(6) 0.000(5)
C24 0.030(8) 0.050(7) 0.038(7) 0.012(6) 0.009(6) 0.003(6)
C25 0.026(7) 0.053(7) 0.029(7) -0.009(6) 0.000(5) -0.007(6)
C26 0.028(7) 0.037(6) 0.029(6) 0.004(5) 0.005(5) -0.003(5)
O1A 0.033(8) 0.058(8) 0.082(9) -0.029(7) 0.008(6) -0.005(6)
C27A 0.036(8) 0.059(9) 0.090(10) -0.026(8) -0.002(7) -0.001(6)
C28A 0.035(8) 0.059(8) 0.088(10) -0.030(7) -0.002(7) -0.003(6)
C29A 0.032(8) 0.060(9) 0.084(10) -0.031(7) 0.005(7) -0.002(7)
C30A 0.033(8) 0.058(9) 0.082(10) -0.026(8) 0.004(7) -0.004(7)
O1B 0.054(14) 0.041(13) 0.043(13) 0.004(9) 0.009(10) 0.003(9)
C27B 0.056(14) 0.042(13) 0.047(13) 0.008(9) 0.003(10) 0.002(10)
C28B 0.054(14) 0.043(13) 0.046(13) 0.010(9) 0.005(10) 0.001(9)
C29B 0.054(14) 0.041(13) 0.044(13) 0.007(9) 0.008(10) 0.001(10)
C30B 0.053(14) 0.039(13) 0.042(13) 0.009(9) 0.008(10) 0.000(10)

loop_
_atom_type_symbol
_atom_type_description
_atom_type_scat_dispersion_real
_atom_type_scat_dispersion_imag
_atom_type_scat_source
C C 0.0033 0.0016 'International Tables Vol C Tables 4.2.6.8 and 6.1.1.4'
H H 0.0000 0.0000 'International Tables Vol C Tables 4.2.6.8 and 6.1.1.4'
Br Br -0.2901 2.4595 'International Tables Vol C Tables 4.2.6.8 and 6.1.1.4'
Cr Cr 0.3209 0.6236 'International Tables Vol C Tables 4.2.6.8 and 6.1.1.4'
N N 0.0061 0.0033 'International Tables Vol C Tables 4.2.6.8 and 6.1.1.4'
O O 0.0106 0.0060 'International Tables Vol C Tables 4.2.6.8 and 6.1.1.4'

loop_
_geom_angle_atom_site_label_1
_geom_angle_atom_site_label_2
_geom_angle_atom_site_label_3
_geom_angle
_geom_angle_site_symmetry_1
_geom_angle_site_symmetry_3
_geom_angle_publ_flag
Br2 Cr1 Br1 145.61(9) . . ?
C1 Cr1 Br1 107.2(4) . . ?
C1 Cr1 Br2 107.1(4) . . ?
C1 Cr1 N1 98.5(4) . . ?
C1 Cr1 N2 98.2(4) . . ?
N1 Cr1 Br1 86.4(3) . . ?
N1 Cr1 Br2 89.5(3) . . ?
N1 Cr1 N2 163.2(4) . . ?
N2 Cr1 Br1 87.0(3) . . ?
N2 Cr1 Br2 87.2(3) . . ?
Br4 Cr2 Br3 174.78(8) . . ?
C1 Cr2 Br3 93.6(3) . . ?
C1 Cr2 Br4 91.4(3) . . ?
C1 Cr2 N3 91.4(4) . . ?
C1 Cr2 N4 179.2(4) . . ?
C1 Cr2 N5 89.7(4) . . ?
N3 Cr2 Br3 90.7(2) . . ?
N3 Cr2 Br4 90.8(2) . . ?
N3 Cr2 N4 89.1(3) . . ?
N4 Cr2 Br3 87.1(2) . . ?
N4 Cr2 Br4 87.9(2) . . ?
N5 Cr2 Br3 88.9(2) . . ?
N5 Cr2 Br4 89.5(2) . . ?
N5 Cr2 N3 178.9(3) . . ?
N5 Cr2 N4 89.8(3) . . ?
Cr1 C1 Cr2 174.4(6) . . ?
C2 N1 Cr1 120.0(8) . . ?
C6 N1 Cr1 124.2(8) . . ?
C6 N1 C2 114.7(10) . . ?
C7A N2 Cr1 123.6(10) . . ?
C7A N2 C11A 117.7(12) . . ?
C11A N2 Cr1 118.2(11) . . ?
C7B N2 Cr1 114(2) . . ?
C7B N2 C11B 117(3) . . ?
C11B N2 Cr1 129(3) . . ?
C12 N3 Cr2 118.2(8) . . ?
C16 N3 Cr2 123.2(8) . . ?
C16 N3 C12 118.5(11) . . ?
C17 N4 Cr2 119.8(7) . . ?
C21 N4 Cr2 121.4(7) . . ?
C21 N4 C17 118.7(9) . . ?
C22 N5 Cr2 123.3(8) . . ?
C22 N5 C26 116.4(11) . . ?
C26 N5 Cr2 119.9(7) . . ?
C3 C2 N1 124.9(12) . . ?
C4 C3 C2 119.3(14) . . ?
C3 C4 C5 118.2(13) . . ?
C4 C5 C6 120.7(13) . . ?
N1 C6 C5 122.0(12) . . ?
N2 C7A C8A 122.3(15) . . ?
C9A C8A C7A 121.4(17) . . ?
C8A C9A C10A 117.0(15) . . ?
C11A C10A C9A 121.0(15) . . ?
N2 C11A C10A 120.2(15) . . ?
N2 C7B C8B 125(3) . . ?
C9B C8B C7B 119(3) . . ?
C8B C9B C10B 118(3) . . ?
C11B C10B C9B 121(3) . . ?
N2 C11B C10B 120(3) . . ?
N3 C12 C13 123.1(11) . . ?
C14 C13 C12 117.2(12) . . ?
C15 C14 C13 119.0(13) . . ?
C14 C15 C16 121.5(12) . . ?
N3 C16 C15 120.7(11) . . ?
C18 C17 N4 123.0(12) . . ?
C17 C18 C19 118.5(13) . . ?
C18 C19 C20 119.2(11) . . ?
C19 C20 C21 118.7(12) . . ?
N4 C21 C20 121.9(11) . . ?
N5 C22 C23 122.5(11) . . ?
C24 C23 C22 120.8(11) . . ?
C23 C24 C25 118.4(13) . . ?
C26 C25 C24 118.6(12) . . ?
N5 C26 C25 123.2(11) . . ?
C27A O1A C30A 110.7(13) . . ?
O1A C27A C28A 109.3(17) . . ?
C27A C28A C29A 101.4(17) . . ?
C28A C29A C30A 103.2(15) . . ?
O1A C30A C29A 103.5(15) . . ?
C27B O1B C30B 111(2) . . ?
O1B C27B C28B 109(2) . . ?
C27B C28B C29B 101(3) . . ?
C28B C29B C30B 102(2) . . ?
O1B C30B C29B 103(2) . . ?

loop_
_geom_bond_atom_site_label_1
_geom_bond_atom_site_label_2
_geom_bond_distance
_geom_bond_site_symmetry_2
_geom_bond_publ_flag
Cr1 Br1 2.472(3) . ?
Cr1 Br2 2.470(2) . ?
Cr1 C1 1.634(10) . ?
Cr1 N1 2.085(9) . ?
Cr1 N2 2.089(9) . ?
Cr2 Br3 2.5073(19) . ?
Cr2 Br4 2.4946(19) . ?
Cr2 C1 2.035(10) . ?
Cr2 N3 2.124(11) . ?
Cr2 N4 2.209(8) . ?
Cr2 N5 2.105(10) . ?
N1 C2 1.349(15) . ?
N1 C6 1.334(15) . ?
N2 C7A 1.351(14) . ?
N2 C11A 1.361(14) . ?
N2 C7B 1.35(2) . ?
N2 C11B 1.35(2) . ?
N3 C12 1.339(15) . ?
N3 C16 1.337(14) . ?
N4 C17 1.373(16) . ?
N4 C21 1.325(12) . ?
N5 C22 1.348(14) . ?
N5 C26 1.349(15) . ?
C2 C3 1.344(18) . ?
C3 C4 1.33(2) . ?
C4 C5 1.35(2) . ?
C5 C6 1.372(17) . ?
C7A C8A 1.373(19) . ?
C8A C9A 1.34(2) . ?
C9A C10A 1.40(3) . ?
C10A C11A 1.39(2) . ?
C7B C8B 1.38(3) . ?
C8B C9B 1.33(3) . ?
C9B C10B 1.40(3) . ?
C10B C11B 1.39(3) . ?
C12 C13 1.401(17) . ?
C13 C14 1.394(18) . ?
C14 C15 1.340(19) . ?
C15 C16 1.387(17) . ?
C17 C18 1.373(16) . ?
C18 C19 1.39(2) . ?
C19 C20 1.40(2) . ?
C20 C21 1.410(16) . ?
C22 C23 1.361(18) . ?
C23 C24 1.352(18) . ?
C24 C25 1.378(17) . ?
C25 C26 1.376(17) . ?
O1A C27A 1.41(2) . ?
O1A C30A 1.432(19) . ?
C27A C28A 1.47(3) . ?
C28A C29A 1.53(3) . ?
C29A C30A 1.54(2) . ?
O1B C27B 1.40(3) . ?
O1B C30B 1.43(2) . ?
C27B C28B 1.47(3) . ?
C28B C29B 1.53(3) . ?
C29B C30B 1.54(3) . ?

loop_
_geom_torsion_atom_site_label_1
_geom_torsion_atom_site_label_2
_geom_torsion_atom_site_label_3
_geom_torsion_atom_site_label_4
_geom_torsion
_geom_torsion_site_symmetry_1
_geom_torsion_site_symmetry_2
_geom_torsion_site_symmetry_3
_geom_torsion_site_symmetry_4
_geom_torsion_publ_flag
Cr1 N1 C2 C3 -172.0(14) . . . . ?
Cr1 N1 C6 C5 171.6(12) . . . . ?
Cr1 N2 C7A C8A -178.1(13) . . . . ?
Cr1 N2 C11A C10A 176.4(17) . . . . ?
Cr1 N2 C7B C8B -173(2) . . . . ?
Cr1 N2 C11B C10B 170(4) . . . . ?
Cr2 N3 C12 C13 -176.1(9) . . . . ?
Cr2 N3 C16 C15 177.5(9) . . . . ?
Cr2 N4 C17 C18 178.6(10) . . . . ?
Cr2 N4 C21 C20 -179.5(9) . . . . ?
Cr2 N5 C22 C23 174.7(8) . . . . ?
Cr2 N5 C26 C25 -174.6(9) . . . . ?
N1 C2 C3 C4 2(3) . . . . ?
N2 C7A C8A C9A 6(3) . . . . ?
N2 C7B C8B C9B -2(3) . . . . ?
N3 C12 C13 C14 -2.0(17) . . . . ?
N4 C17 C18 C19 -1(2) . . . . ?
N5 C22 C23 C24 -0.8(17) . . . . ?
C2 N1 C6 C5 4(2) . . . . ?
C2 C3 C4 C5 0(3) . . . . ?
C3 C4 C5 C6 0(3) . . . . ?
C4 C5 C6 N1 -2(3) . . . . ?
C6 N1 C2 C3 -3(2) . . . . ?
C7A N2 C11A C10A 5(3) . . . . ?
C7A C8A C9A C10A -1(3) . . . . ?
C8A C9A C10A C11A -1(3) . . . . ?
C9A C10A C11A N2 -1(4) . . . . ?
C11A N2 C7A C8A -7(3) . . . . ?
C7B N2 C11B C10B -2(6) . . . . ?
C7B C8B C9B C10B 5(6) . . . . ?
C8B C9B C10B C11B -7(8) . . . . ?
C9B C10B C11B N2 6(8) . . . . ?
C11B N2 C7B C8B 0(3) . . . . ?
C12 N3 C16 C15 1.2(16) . . . . ?
C12 C13 C14 C15 2.0(18) . . . . ?
C13 C14 C15 C16 -0.5(19) . . . . ?
C14 C15 C16 N3 -1.1(19) . . . . ?
C16 N3 C12 C13 0.4(16) . . . . ?
C17 N4 C21 C20 -1.5(17) . . . . ?
C17 C18 C19 C20 2(2) . . . . ?
C18 C19 C20 C21 -3(2) . . . . ?
C19 C20 C21 N4 2.6(19) . . . . ?
C21 N4 C17 C18 0.6(18) . . . . ?
C22 N5 C26 C25 -1.0(16) . . . . ?
C22 C23 C24 C25 -0.2(18) . . . . ?
C23 C24 C25 C26 0.4(18) . . . . ?
C24 C25 C26 N5 0.2(18) . . . . ?
C26 N5 C22 C23 1.3(15) . . . . ?
O1A C27A C28A C29A -26(3) . . . . ?
C27A O1A C30A C29A 15(3) . . . . ?
C27A C28A C29A C30A 34(3) . . . . ?
C28A C29A C30A O1A -30(3) . . . . ?
C30A O1A C27A C28A 7(3) . . . . ?
O1B C27B C28B C29B 29(7) . . . . ?
C27B O1B C30B C29B -15(7) . . . . ?
C27B C28B C29B C30B -37(5) . . . . ?
C28B C29B C30B O1B 32(6) . . . . ?
C30B O1B C27B C28B -10(8) . . . . ?
